data_2216514
loop_
_publ_author_name
'Li Wang'
'Xueni He'
'Yinxia Sun'
'Li Xu'

_publ_section_title
;
 2,2'-[1,1'-(Ethylenedioxydinitrilo)diethylidyne]diphenol
;
_journal_coeditor_code HG2302
_journal_issue 12
_journal_name_full 'Acta Crystallographica Section E'
_journal_page_first o4517
_journal_page_last o4517
_journal_paper_doi 10.1107/S1600536807047927
_journal_volume 63
_journal_year 2007
_chemical_formula_iupac 'C18 H20 N2 O4'
_chemical_formula_moiety 'C18 H20 N2 O4'
_chemical_formula_sum 'C18 H20 N2 O4'
_chemical_formula_weight 328.36
_chemical_name_systematic
;
2,2'-[1,1'-(Ethylenedioxydinitrilo)diethylidyne]diphenol
;
_space_group_IT_number 14
_symmetry_cell_setting monoclinic
_symmetry_space_group_name_Hall '-P 2yn'
_symmetry_space_group_name_H-M 'P 1 21/n 1'
_atom_sites_solution_hydrogens geom
_atom_sites_solution_primary direct
_atom_sites_solution_secondary difmap
_cell_angle_alpha 90.00
_cell_angle_beta 103.003(2)
_cell_angle_gamma 90.00
_cell_formula_units_Z 2
_cell_length_a 6.9018(12)
_cell_length_b 17.2184(18)
_cell_length_c 7.3063(14)
_cell_measurement_reflns_used 1276
_cell_measurement_temperature 298(2)
_cell_measurement_theta_max 25.137
_cell_measurement_theta_min 2.366
_cell_volume 846.0(2)
_computing_cell_refinement 'SAINT (Siemens, 1996)'
_computing_data_collection 'SMART (Siemens, 1996)'
_computing_data_reduction 'SAINT (Siemens, 1996)'
_computing_molecular_graphics 'SHELXTL (Sheldrick, 1997b)'
_computing_publication_material 'SHELXTL (Sheldrick, 1997b)'
_computing_structure_refinement 'SHELXL97 (Sheldrick, 1997a)'
_computing_structure_solution 'SHELXS97 (Sheldrick, 1997a)'
_diffrn_ambient_temperature 298(2)
_diffrn_measured_fraction_theta_full 0.995
_diffrn_measured_fraction_theta_max 0.995
_diffrn_measurement_device_type 'Bruker SMART CCD area-detector'
_diffrn_measurement_method '\f and \w'
_diffrn_radiation_monochromator graphite
_diffrn_radiation_source 'fine-focus sealed tube'
_diffrn_radiation_type MoK\a
_diffrn_radiation_wavelength 0.71073
_diffrn_reflns_av_R_equivalents 0.0646
_diffrn_reflns_av_sigmaI/netI 0.0635
_diffrn_reflns_limit_h_max 8
_diffrn_reflns_limit_h_min -8
_diffrn_reflns_limit_k_max 18
_diffrn_reflns_limit_k_min -20
_diffrn_reflns_limit_l_max 8
_diffrn_reflns_limit_l_min -5
_diffrn_reflns_number 4172
_diffrn_reflns_theta_full 25.01
_diffrn_reflns_theta_max 25.01
_diffrn_reflns_theta_min 2.37
_diffrn_standards_decay_% 0
_diffrn_standards_number 0
_exptl_absorpt_coefficient_mu 0.092
_exptl_absorpt_correction_T_max 0.9598
_exptl_absorpt_correction_T_min 0.9444
_exptl_absorpt_correction_type multi-scan
_exptl_absorpt_process_details '(SADABS; Sheldrick, 1996)'
_exptl_crystal_colour colorless
_exptl_crystal_density_diffrn 1.289
_exptl_crystal_density_method 'not measured'
_exptl_crystal_description prismatic
_exptl_crystal_F_000 348
_exptl_crystal_size_max 0.63
_exptl_crystal_size_mid 0.58
_exptl_crystal_size_min 0.45
_refine_diff_density_max 0.249
_refine_diff_density_min -0.285
_refine_ls_extinction_method none
_refine_ls_goodness_of_fit_ref 1.068
_refine_ls_hydrogen_treatment constr
_refine_ls_matrix_type full
_refine_ls_number_parameters 109
_refine_ls_number_reflns 1485
_refine_ls_number_restraints 0
_refine_ls_restrained_S_all 1.068
_refine_ls_R_factor_all 0.0897
_refine_ls_R_factor_gt 0.0575
_refine_ls_shift/su_max 0.000
_refine_ls_shift/su_mean 0.000
_refine_ls_structure_factor_coef Fsqd
_refine_ls_weighting_details 'calc w=1/[\s^2^(Fo^2^)+(0.0801P)^2^+0.199P] where P=(Fo^2^+2Fc^2^)/3'
_refine_ls_weighting_scheme calc
_refine_ls_wR_factor_gt 0.1386
_refine_ls_wR_factor_ref 0.1753
_reflns_number_gt 952
_reflns_number_total 1485
_reflns_threshold_expression I>2\s(I)
_cod_data_source_file hg2302.cif
_cod_data_source_block I
_cod_depositor_comments
;
The following automatic conversions were performed:
'_symmetry_cell_setting' value 'Monoclinic' changed to 'monoclinic'
according to '/home/saulius/struct/CIF-dictionaries/cif_core.dic'
dictionary named 'cif_core.dic' version 2.4.1 from 2010-06-29.

Automatic conversion script
Id: cif_fix_enum 1527 2010-12-29 10:47:43Z saulius 

The following automatic conversions were performed:

'_symmetry_cell_setting' value 'Monoclinic' changed to 'monoclinic'
according to /home/saulius/struct/CIF-dictionaries/cif_core.dic
dictionary named 'cif_core.dic' version 2.4.1 from 2010-06-29.

Automatic conversion script
Id: cif_fix_values 1715 2011-07-08 13:25:40Z adriana 
;
_cod_original_sg_symbol_H-M 'P 21/n'
_cod_database_code 2216514
_cod_database_fobs_code 2216514

loop_
_symmetry_equiv_pos_as_xyz
'x, y, z'
'-x+1/2, y+1/2, -z+1/2'
'-x, -y, -z'
'x-1/2, -y-1/2, z-1/2'

loop_
_atom_site_type_symbol
_atom_site_label
_atom_site_fract_x
_atom_site_fract_y
_atom_site_fract_z
_atom_site_U_iso_or_equiv
_atom_site_adp_type
_atom_site_calc_flag
_atom_site_refinement_flags
_atom_site_occupancy
N N1 0.7373(3) 0.04598(11) 0.7165(3) 0.0475(6) Uani d . 1
O O1 0.7376(2) 0.00177(11) 0.8782(2) 0.0579(6) Uani d . 1
O O2 0.8973(2) 0.09878(10) 0.4578(2) 0.0575(6) Uani d . 1
H H2 0.8928 0.0734 0.5516 0.086 Uiso calc R 1
C C1 0.9323(4) -0.03004(15) 0.9451(4) 0.0534(7) Uani d . 1
H H1A 0.9850 -0.0472 0.8395 0.064 Uiso calc R 1
H H1B 0.9250 -0.0747 1.0243 0.064 Uiso calc R 1
C C2 0.3971(4) 0.07355(16) 0.7411(4) 0.0592(8) Uani d . 1
H H2A 0.4379 0.0478 0.8600 0.089 Uiso calc R 1
H H2B 0.2932 0.0442 0.6613 0.089 Uiso calc R 1
H H2C 0.3488 0.1245 0.7600 0.089 Uiso calc R 1
C C3 0.5701(3) 0.08004(13) 0.6508(3) 0.0408(6) Uani d . 1
C C4 0.5586(3) 0.12616(12) 0.4789(3) 0.0406(6) Uani d . 1
C C5 0.7196(3) 0.13387(13) 0.3919(3) 0.0437(6) Uani d . 1
C C6 0.7024(4) 0.17870(15) 0.2319(4) 0.0577(7) Uani d . 1
H H6 0.8099 0.1832 0.1753 0.069 Uiso calc R 1
C C7 0.5280(5) 0.21646(16) 0.1564(4) 0.0698(9) Uani d . 1
H H7 0.5182 0.2471 0.0499 0.084 Uiso calc R 1
C C8 0.3672(5) 0.20922(16) 0.2377(5) 0.0720(9) Uani d . 1
H H8 0.2484 0.2344 0.1853 0.086 Uiso calc R 1
C C9 0.3829(4) 0.16474(15) 0.3962(4) 0.0580(8) Uani d . 1
H H9 0.2734 0.1602 0.4500 0.070 Uiso calc R 1

loop_
_atom_site_aniso_label
_atom_site_aniso_U_11
_atom_site_aniso_U_22
_atom_site_aniso_U_33
_atom_site_aniso_U_12
_atom_site_aniso_U_13
_atom_site_aniso_U_23
N1 0.0400(12) 0.0603(13) 0.0418(12) 0.0038(9) 0.0084(9) 0.0099(10)
O1 0.0428(10) 0.0820(12) 0.0491(11) 0.0102(8) 0.0108(8) 0.0218(9)
O2 0.0397(10) 0.0758(12) 0.0591(12) 0.0100(8) 0.0158(8) 0.0167(10)
C1 0.0509(15) 0.0637(16) 0.0454(15) 0.0134(12) 0.0108(12) 0.0118(12)
C2 0.0444(15) 0.0755(18) 0.0603(17) 0.0048(13) 0.0171(12) 0.0075(14)
C3 0.0335(12) 0.0459(13) 0.0423(14) -0.0013(10) 0.0070(10) -0.0045(11)
C4 0.0356(12) 0.0392(12) 0.0438(14) -0.0001(9) 0.0022(10) -0.0038(10)
C5 0.0383(13) 0.0441(13) 0.0467(15) -0.0016(10) 0.0054(11) -0.0018(11)
C6 0.0574(17) 0.0613(16) 0.0559(17) -0.0037(13) 0.0158(13) 0.0097(13)
C7 0.073(2) 0.0629(18) 0.070(2) 0.0011(15) 0.0074(16) 0.0243(15)
C8 0.0552(18) 0.0686(19) 0.086(2) 0.0131(14) 0.0026(16) 0.0265(17)
C9 0.0421(14) 0.0581(16) 0.073(2) 0.0078(12) 0.0111(13) 0.0109(14)

loop_
_atom_type_symbol
_atom_type_description
_atom_type_scat_dispersion_real
_atom_type_scat_dispersion_imag
_atom_type_scat_source
C C 0.0033 0.0016 'International Tables Vol C Tables 4.2.6.8 and 6.1.1.4'
H H 0.0000 0.0000 'International Tables Vol C Tables 4.2.6.8 and 6.1.1.4'
N N 0.0061 0.0033 'International Tables Vol C Tables 4.2.6.8 and 6.1.1.4'
O O 0.0106 0.0060 'International Tables Vol C Tables 4.2.6.8 and 6.1.1.4'

loop_
_geom_angle_atom_site_label_1
_geom_angle_atom_site_label_2
_geom_angle_atom_site_label_3
_geom_angle_site_symmetry_1
_geom_angle_site_symmetry_3
_geom_angle
C3 N1 O1 . . 113.06(19)
N1 O1 C1 . . 108.54(17)
C5 O2 H2 . . 109.5
O1 C1 C1 . 3_757 110.0(3)
O1 C1 H1A . . 109.7
C1 C1 H1A 3_757 . 109.7
O1 C1 H1B . . 109.7
C1 C1 H1B 3_757 . 109.7
H1A C1 H1B . . 108.2
C3 C2 H2A . . 109.5
C3 C2 H2B . . 109.5
H2A C2 H2B . . 109.5
C3 C2 H2C . . 109.5
H2A C2 H2C . . 109.5
H2B C2 H2C . . 109.5
N1 C3 C4 . . 115.8(2)
N1 C3 C2 . . 122.7(2)
C4 C3 C2 . . 121.5(2)
C9 C4 C5 . . 117.2(2)
C9 C4 C3 . . 120.0(2)
C5 C4 C3 . . 122.7(2)
O2 C5 C6 . . 116.6(2)
O2 C5 C4 . . 122.8(2)
C6 C5 C4 . . 120.6(2)
C7 C6 C5 . . 120.3(3)
C7 C6 H6 . . 119.8
C5 C6 H6 . . 119.8
C6 C7 C8 . . 120.3(3)
C6 C7 H7 . . 119.9
C8 C7 H7 . . 119.9
C9 C8 C7 . . 119.7(3)
C9 C8 H8 . . 120.1
C7 C8 H8 . . 120.1
C8 C9 C4 . . 121.8(3)
C8 C9 H9 . . 119.1
C4 C9 H9 . . 119.1

loop_
_geom_bond_atom_site_label_1
_geom_bond_atom_site_label_2
_geom_bond_site_symmetry_2
_geom_bond_distance
N1 C3 . 1.287(3)
N1 O1 . 1.405(2)
O1 C1 . 1.432(3)
O2 C5 . 1.355(3)
O2 H2 . 0.8200
C1 C1 3_757 1.500(5)
C1 H1A . 0.9700
C1 H1B . 0.9700
C2 C3 . 1.493(3)
C2 H2A . 0.9600
C2 H2B . 0.9600
C2 H2C . 0.9600
C3 C4 . 1.473(3)
C4 C9 . 1.396(3)
C4 C5 . 1.405(3)
C5 C6 . 1.384(3)
C6 C7 . 1.370(4)
C6 H6 . 0.9300
C7 C8 . 1.377(4)
C7 H7 . 0.9300
C8 C9 . 1.372(4)
C8 H8 . 0.9300
C9 H9 . 0.9300

loop_
_geom_hbond_atom_site_label_D
_geom_hbond_atom_site_label_H
_geom_hbond_atom_site_label_A
_geom_hbond_distance_DH
_geom_hbond_distance_HA
_geom_hbond_distance_DA
_geom_hbond_angle_DHA
_geom_hbond_publ_flag
O2 H2 N1 0.82 1.85 2.56(2) 145.0 y

loop_
_geom_torsion_atom_site_label_1
_geom_torsion_atom_site_label_2
_geom_torsion_atom_site_label_3
_geom_torsion_atom_site_label_4
_geom_torsion_site_symmetry_4
_geom_torsion
C3 N1 O1 C1 . -176.97(19)
N1 O1 C1 C1 3_757 80.3(3)
O1 N1 C3 C4 . -178.84(17)
O1 N1 C3 C2 . 0.9(3)
N1 C3 C4 C9 . 179.5(2)
C2 C3 C4 C9 . -0.3(3)
N1 C3 C4 C5 . -0.8(3)
C2 C3 C4 C5 . 179.4(2)
C9 C4 C5 O2 . -179.5(2)
C3 C4 C5 O2 . 0.8(3)
C9 C4 C5 C6 . 0.6(3)
C3 C4 C5 C6 . -179.1(2)
O2 C5 C6 C7 . -179.7(2)
C4 C5 C6 C7 . 0.2(4)
C5 C6 C7 C8 . -0.9(4)
C6 C7 C8 C9 . 0.8(5)
C7 C8 C9 C4 . 0.0(5)
C5 C4 C9 C8 . -0.7(4)
C3 C4 C9 C8 . 179.0(2)
